data_1571635
loop_
_publ_author_name
'Wang, Jianxiao'
'Li, Yonghai'
'Han, Chenyu'
'Chen, Liangliang'
'Bi, Fuzhen'
'Hu, Zunyuan'
'Yang, Chunming'
'Bao, Xichang'
'Chu, Junhao'

_publ_section_title
;
 All-polymer solar cells with 19% efficiency via introducing pincer-shaped
 non-covalent bond interactions
;
_journal_issue 12
_journal_name_full 'Energy &amp; Environmental Science'
_journal_page_first 4216
_journal_page_last 4227
_journal_paper_doi 10.1039/D4EE01117A
_journal_volume 17
_journal_year 2024
_chemical_formula_moiety '4(C H Cl3), C90 H74 N4 O2 S4'
_chemical_formula_sum 'C94 H78 Cl12 N4 O2 S4'
_chemical_formula_weight 1849.24
_space_group_crystal_system triclinic
_space_group_IT_number 2
_space_group_name_Hall '-P 1'
_space_group_name_H-M_alt 'P -1'
_atom_sites_solution_hydrogens geom
_atom_sites_solution_primary dual
_audit_creation_date 2023-09-18
_audit_creation_method
;
Olex2 1.5
(compiled 2023.08.24 svn.re1ec1418 for OlexSys, GUI svn.r6817)
;
_audit_update_record
;
2023-10-08 deposited with the CCDC.	2024-05-14 downloaded from the CCDC.
;
_cell_angle_alpha 75.6190(10)
_cell_angle_beta 85.3700(10)
_cell_angle_gamma 82.8160(10)
_cell_formula_units_Z 2
_cell_length_a 10.70790(10)
_cell_length_b 19.7519(2)
_cell_length_c 21.8828(2)
_cell_measurement_reflns_used 37472
_cell_measurement_temperature 169.98(10)
_cell_measurement_theta_max 75.4330
_cell_measurement_theta_min 2.0840
_cell_volume 4442.08(8)
_computing_cell_refinement 'CrysAlisPro 1.171.42.94a (Rigaku OD, 2023)'
_computing_data_collection 'CrysAlisPro 1.171.42.94a (Rigaku OD, 2023)'
_computing_data_reduction 'CrysAlisPro 1.171.42.94a (Rigaku OD, 2023)'
_computing_molecular_graphics 'Olex2 1.5 (Dolomanov et al., 2009)'
_computing_publication_material 'Olex2 1.5 (Dolomanov et al., 2009)'
_computing_structure_refinement 'SHELXL 2018/3 (Sheldrick, 2015)'
_computing_structure_solution 'SHELXT 2018/2 (Sheldrick, 2018)'
_diffrn_ambient_environment N~2~
_diffrn_ambient_temperature 169.98(10)
_diffrn_detector 'Hybrid Pixel Array Detector'
_diffrn_detector_area_resol_mean 10.0000
_diffrn_detector_type HyPix
_diffrn_measured_fraction_theta_full 0.998
_diffrn_measured_fraction_theta_max 0.966
_diffrn_measurement_details
;
List of Runs (angles in degrees, time in seconds):

  # Type    Start    End  Width  t~exp~   \w     \q     \k     \f   Frames
#--------------------------------------------------------------------------
  1  \w   -110.00 -26.00   0.50    2.00    --  -47.20 -75.00 -68.00  168
  2  \w    -68.00 -18.00   0.50    2.00    --  -47.20  75.00  58.00  100
  3  \w     27.00 111.00   0.50    2.00    --   47.20  75.00  58.00  168
  4  \w    -18.00   8.00   0.50    2.00    --   47.20 -75.00 -68.00   52
  5  \w     75.00 102.00   0.50    5.00    --  103.25 -75.00 -68.00   54
  6  \w     88.00 175.00   0.50    5.00    --  103.25  75.00  58.00  174
  7  \w   -157.00 -82.00   0.50    5.00    -- -104.50 -75.00 -68.00  150
  8  \w    -68.00 -42.00   0.50    5.00    -- -104.50  75.00  58.00   52
  9  \w    -14.00  19.00   0.50    2.00    --  -47.20  19.00-150.00   66
 10  \w    -21.00   6.00   0.50    2.00    --  -47.20  19.00-180.00   54
 11  \w    -23.00  18.00   0.50    2.00    --  -47.20  19.00   0.00   82
 12  \w    -38.00  21.00   0.50    2.00    --  -47.20  38.00-120.00  118
 13  \w     -3.00  27.00   0.50    2.00    --  -47.20  19.00  60.00   60
 14  \w    -92.00 -13.00   0.50    2.00    --  -47.20 125.00  60.00  158
 15  \w     20.00  59.00   0.50    2.00    --   47.20 -75.00 -68.00   78
 16  \w     98.00 178.00   0.50    5.00    --  103.25  15.00-150.00  160
 17  \w     36.00  86.00   0.50    5.00    --  103.25-125.00 -60.00  100
 18  \w     31.00  56.00   0.50    5.00    --  103.25 -61.00  30.00   50
 19  \w     55.00  93.00   0.50    5.00    --  103.25 -94.00 120.00   76
 20  \w     32.00  57.00   0.50    5.00    --  103.25 -94.00-120.00   50
 21  \w     35.00  86.00   0.50    5.00    --  103.25-125.00 150.00  102
 22  \w     41.00  75.00   0.50    5.00    --  103.25 -61.00  90.00   68
 23  \w     66.00  92.00   0.50    5.00    --  103.25 -94.00-120.00   52
 24  \w     35.00 111.00   0.50    5.00    --  103.25-125.00  90.00  152
 25  \w    -69.00 -36.00   0.50    5.00    -- -104.50 125.00-150.00   66
 26  \w   -131.00 -61.00   0.50    5.00    -- -104.50 153.00-107.50  140
 27  \w    -61.00 -32.00   0.50    5.00    -- -104.50  61.00 120.00   58
 28  \w   -111.00 -35.00   0.50    5.00    -- -104.50 125.00 -90.00  152
 29  \w   -124.00 -74.00   0.50    5.00    -- -104.50 142.00  84.64  100
 30  \w   -174.00 -91.00   0.50    5.00    -- -104.50 -51.00 -15.49  166
 31  \w   -129.00 -90.00   0.50    5.00    -- -104.50 -48.00 143.15   78
 32  \w   -172.00-146.00   0.50    5.00    -- -104.50 -48.00 143.15   52
 33  \w   -126.00 -86.00   0.50    5.00    -- -104.50 -94.00  60.00   80
 34  \w   -173.00-145.00   0.50    5.00    -- -104.50 -94.00  60.00   56
 35  \w   -106.00 -75.00   0.50    5.00    -- -104.50-125.00  90.00   62
 36  \w    -69.00 -36.00   0.50    5.00    -- -104.50 125.00 -30.00   66
 37  \w   -126.00 -73.00   0.50    5.00    -- -104.50 145.00 117.58  106
 38  \w    -57.00 -32.00   0.50    5.00    -- -104.50 145.00 117.58   50
 39  \w   -111.00 -39.00   0.50    5.00    -- -104.50 125.00-180.00  144
 40  \w   -100.00 -53.00   0.50    5.00    -- -104.50  77.00 150.00   94
 41  \w   -111.00 -85.00   0.50    5.00    -- -104.50 125.00 -30.00   52
 42  \w   -111.00 -69.00   0.50    5.00    -- -104.50 125.00   0.00   84
 43  \w   -168.00-128.00   0.50    5.00    -- -104.50-125.00  90.00   80
 44  \w   -174.00 -92.00   0.50    5.00    -- -104.50 -50.00   3.92  164
;
_diffrn_measurement_device 'four-circle diffractometer'
_diffrn_measurement_device_type 'XtaLAB Synergy R, HyPix'
_diffrn_measurement_method '\w scans'
_diffrn_orient_matrix_type 'CrysAlisPro convention (1999,Acta A55,543-557)'
_diffrn_orient_matrix_UB_11 -0.0899515000
_diffrn_orient_matrix_UB_12 -0.0106006000
_diffrn_orient_matrix_UB_13 0.0593812000
_diffrn_orient_matrix_UB_21 -0.0161088000
_diffrn_orient_matrix_UB_22 0.0798634000
_diffrn_orient_matrix_UB_23 -0.0055231000
_diffrn_orient_matrix_UB_31 -0.1128426000
_diffrn_orient_matrix_UB_32 0.0083844000
_diffrn_orient_matrix_UB_33 -0.0417080000
_diffrn_radiation_monochromator mirror
_diffrn_radiation_probe x-ray
_diffrn_radiation_type 'Cu K\a'
_diffrn_radiation_wavelength 1.54184
_diffrn_reflns_av_R_equivalents 0.0346
_diffrn_reflns_av_unetI/netI 0.0310
_diffrn_reflns_Laue_measured_fraction_full 0.998
_diffrn_reflns_Laue_measured_fraction_max 0.966
_diffrn_reflns_limit_h_max 12
_diffrn_reflns_limit_h_min -13
_diffrn_reflns_limit_k_max 24
_diffrn_reflns_limit_k_min -24
_diffrn_reflns_limit_l_max 26
_diffrn_reflns_limit_l_min -27
_diffrn_reflns_number 62824
_diffrn_reflns_point_group_measured_fraction_full 0.998
_diffrn_reflns_point_group_measured_fraction_max 0.966
_diffrn_reflns_theta_full 67.684
_diffrn_reflns_theta_max 75.667
_diffrn_reflns_theta_min 2.087
_diffrn_source 'Rotating-anode X-ray tube'
_diffrn_source_type 'PhotonJet R (Cu) X-ray Source'
_exptl_absorpt_coefficient_mu 4.708
_exptl_absorpt_correction_T_max 1.00000
_exptl_absorpt_correction_T_min 0.58675
_exptl_absorpt_correction_type multi-scan
_exptl_absorpt_process_details
;
CrysAlisPro 1.171.42.94a (Rigaku Oxford Diffraction, 2023)
Empirical absorption correction using spherical harmonics,
implemented in SCALE3 ABSPACK scaling algorithm.
;
_exptl_crystal_colour 'metallic dark black'
_exptl_crystal_density_diffrn 1.383
_exptl_crystal_description block
_exptl_crystal_F_000 1908
_exptl_crystal_size_max 0.3
_exptl_crystal_size_mid 0.15
_exptl_crystal_size_min 0.05
_refine_diff_density_max 1.253
_refine_diff_density_min -0.774
_refine_diff_density_rms 0.060
_refine_ls_extinction_method none
_refine_ls_goodness_of_fit_ref 1.062
_refine_ls_hydrogen_treatment constr
_refine_ls_matrix_type full
_refine_ls_number_parameters 1073
_refine_ls_number_reflns 17871
_refine_ls_number_restraints 1
_refine_ls_restrained_S_all 1.062
_refine_ls_R_factor_all 0.0522
_refine_ls_R_factor_gt 0.0461
_refine_ls_shift/su_max 0.001
_refine_ls_shift/su_mean 0.000
_refine_ls_structure_factor_coef Fsqd
_refine_ls_weighting_details 'w=1/[\s^2^(Fo^2^)+(0.0637P)^2^+3.1189P] where P=(Fo^2^+2Fc^2^)/3'
_refine_ls_weighting_scheme calc
_refine_ls_wR_factor_gt 0.1235
_refine_ls_wR_factor_ref 0.1286
_reflns_Friedel_coverage 0.000
_reflns_number_gt 15515
_reflns_number_total 17871
_reflns_threshold_expression 'I > 2\s(I)'
_cod_data_source_file d4ee01117a2.cif
_cod_data_source_block tx13582_auto
_cod_depositor_comments 'Adding full bibliography for 1571635.cif.'
_cod_database_code 1571635
_shelx_shelxl_version_number 2018/3
_chemical_oxdiff_usercomment CHNOS
_shelx_space_group_comment
;
The symmetry employed for this shelxl refinement is uniquely defined
by the following loop, which should always be used as a source of
symmetry information in preference to the above space-group names.
They are only intended as comments.
;
_reflns_odcompleteness_completeness 99.89
_reflns_odcompleteness_iscentric 1
_reflns_odcompleteness_theta 66.97
_olex2_refinement_description
;
1. Fixed Uiso
 At 1.2 times of:
  All C(H) groups, All C(H,H) groups
2. Rigid bond restraints
 C64, C65
 with sigma for 1-2 distances of 0.005 and sigma for 1-3 distances of 0.005
3. Others
 Sof(Cl8A)=Sof(Cl9A)=Sof(C92A)=Sof(H92A)=1-FVAR(1)
 Sof(Cl8)=Sof(Cl9)=Sof(C92)=Sof(H92)=FVAR(1)
4.a Ternary CH refined with riding coordinates:
 C90(H90), C91(H91), C92(H92), C92A(H92A), C93(H93)
4.b Secondary CH2 refined with riding coordinates:
 C47(H47A,H47B), C48(H48A,H48B), C49(H49A,H49B), C50(H50A,H50B), C51(H51A,
 H51B), C58(H58A,H58B), C59(H59A,H59B), C60(H60A,H60B), C61(H61A,H61B),
 C68(H68A,H68B), C69(H69A,H69B), C70(H70A,H70B), C71(H71A,H71B), C72(H72A,H72B),
  C79(H79A,H79B), C80(H80A,H80B), C81(H81A,H81B), C82(H82A,H82B), C83(H83A,
 H83B), C94(H94A,H94B)
4.c Aromatic/amide H refined with riding coordinates:
 C4(H4), C5(H5), C6(H6), C7(H7), C13(H13), C15(H15), C23(H23), C26(H26),
 C32(H32), C34(H34), C38(H38), C39(H39), C40(H40), C41(H41), C53(H53), C54(H54),
  C55(H55), C56(H56), C57(H57), C63(H63), C64(H64), C65(H65), C66(H66),
 C67(H67), C74(H74), C75(H75), C76(H76), C77(H77), C78(H78), C85(H85), C86(H86),
  C87(H87), C88(H88), C89(H89)
;
_olex2_submission_special_instructions 'No special instructions were received'
_oxdiff_exptl_absorpt_empirical_details
;
Empirical correction (ABSPACK) includes:
- Absorption correction using spherical harmonics
- Frame scaling
;
_oxdiff_exptl_absorpt_empirical_full_max 1.852
_oxdiff_exptl_absorpt_empirical_full_min 0.589

loop_
_space_group_symop_operation_xyz
'x, y, z'
'-x, -y, -z'

loop_
_atom_site_label
_atom_site_type_symbol
_atom_site_fract_x
_atom_site_fract_y
_atom_site_fract_z
_atom_site_U_iso_or_equiv
_atom_site_adp_type
_atom_site_occupancy
_atom_site_site_symmetry_order
_atom_site_calc_flag
_atom_site_refinement_flags_posn
_atom_site_refinement_flags_adp
_atom_site_refinement_flags_occupancy
_atom_site_disorder_assembly
_atom_site_disorder_group
Cl1 Cl 0.60487(5) 0.88939(3) 0.62284(3) 0.04144(13) Uani 1 1 d . . . . .
Cl2 Cl 0.78749(8) 0.82170(5) 0.54637(4) 0.0731(2) Uani 1 1 d . . . . .
Cl3 Cl 0.65523(6) 0.73760(3) 0.65155(4) 0.05557(17) Uani 1 1 d . . . . .
C90 C 0.7197(2) 0.81798(12) 0.62228(11) 0.0372(5) Uani 1 1 d . . . . .
H90 H 0.787553 0.820065 0.650398 0.045 Uiso 1 1 calc R U . . .
Cl4 Cl 0.55450(9) -0.42064(6) 0.87674(6) 0.0904(3) Uani 1 1 d . . . . .
Cl5 Cl 0.36682(12) -0.49559(5) 0.84471(5) 0.0931(3) Uani 1 1 d . . . . .
Cl6 Cl 0.34530(12) -0.46048(8) 0.96396(6) 0.1133(4) Uani 1 1 d . . . . .
C91 C 0.3958(3) -0.43454(15) 0.88486(17) 0.0625(8) Uani 1 1 d . . . . .
H91 H 0.345751 -0.388978 0.865856 0.075 Uiso 1 1 calc R U . . .
Cl7 Cl -0.24100(8) -0.15032(5) 1.07859(4) 0.0687(2) Uani 1 1 d . . . . .
Cl8 Cl 0.02344(17) -0.1490(3) 1.07381(11) 0.1024(16) Uani 0.539(8) 1 d . . P A 1
Cl9 Cl -0.0920(5) -0.1525(3) 0.9637(2) 0.0785(10) Uani 0.539(8) 1 d . . P A 1
C92 C -0.0987(12) -0.1799(6) 1.0440(7) 0.067(3) Uani 0.539(8) 1 d . . P A 1
H92 H -0.087656 -0.232479 1.056081 0.080 Uiso 0.539(8) 1 calc R U P A 1
Cl8A Cl -0.0144(6) -0.0813(6) 1.06273(18) 0.157(4) Uani 0.461(8) 1 d . . P A 2
Cl9A Cl -0.0861(8) -0.1365(5) 0.9604(3) 0.121(3) Uani 0.461(8) 1 d . . P A 2
C92A C -0.0810(15) -0.1518(9) 1.0458(6) 0.082(4) Uani 0.461(8) 1 d . . P A 2
H92A H -0.031102 -0.197714 1.063921 0.098 Uiso 0.461(8) 1 calc R U P A 2
Cl10 Cl 0.59017(7) 0.10514(4) 0.89276(3) 0.05354(16) Uani 1 1 d . . . . .
Cl11 Cl 0.81097(6) 0.03935(3) 0.83485(4) 0.05935(19) Uani 1 1 d . . . . .
Cl12 Cl 0.76593(6) 0.19048(3) 0.81129(4) 0.05264(16) Uani 1 1 d . . . . .
C93 C 0.6950(2) 0.11148(12) 0.82676(11) 0.0371(5) Uani 1 1 d . . . . .
H93 H 0.645587 0.112718 0.789535 0.044 Uiso 1 1 calc R U . . .
S1 S 0.05676(4) 0.79069(2) 0.67196(2) 0.02479(10) Uani 1 1 d . . . . .
S2 S 0.38991(4) 0.65315(2) 0.68733(2) 0.02606(10) Uani 1 1 d . . . . .
S3 S 0.36082(4) 0.14233(2) 0.75791(2) 0.02419(10) Uani 1 1 d . . . . .
S4 S 0.02436(4) 0.27686(2) 0.74368(2) 0.02813(11) Uani 1 1 d . . . . .
O1 O -0.10335(13) 0.90573(7) 0.66559(8) 0.0367(3) Uani 1 1 d . . . . .
O2 O 0.52267(13) 0.02786(7) 0.77429(8) 0.0345(3) Uani 1 1 d . . . . .
N1 N 0.1896(2) 1.21426(10) 0.59742(10) 0.0430(5) Uani 1 1 d . . . . .
N2 N 0.42447(18) 1.02066(11) 0.62318(11) 0.0458(5) Uani 1 1 d . . . . .
N3 N 0.22883(19) -0.28264(10) 0.84161(11) 0.0455(5) Uani 1 1 d . . . . .
N4 N -0.00284(17) -0.09077(10) 0.81400(10) 0.0404(4) Uani 1 1 d . . . . .
C1 C 0.07977(17) 0.96905(10) 0.65307(9) 0.0236(4) Uani 1 1 d . . . . .
C2 C 0.08969(17) 1.04465(9) 0.64242(9) 0.0237(4) Uani 1 1 d . . . . .
C3 C -0.03958(18) 1.07984(10) 0.64875(9) 0.0253(4) Uani 1 1 d . . . . .
C4 C -0.0843(2) 1.14953(10) 0.64833(10) 0.0312(4) Uani 1 1 d . . . . .
H4 H -0.027893 1.184175 0.643655 0.037 Uiso 1 1 calc R U . . .
C5 C -0.2141(2) 1.16667(11) 0.65497(11) 0.0344(4) Uani 1 1 d . . . . .
H5 H -0.245896 1.213688 0.655296 0.041 Uiso 1 1 calc R U . . .
C6 C -0.29837(19) 1.11691(11) 0.66113(10) 0.0329(4) Uani 1 1 d . . . . .
H6 H -0.386448 1.130660 0.664193 0.039 Uiso 1 1 calc R U . . .
C7 C -0.25490(18) 1.04768(11) 0.66284(10) 0.0300(4) Uani 1 1 d . . . . .
H7 H -0.311741 1.013236 0.667553 0.036 Uiso 1 1 calc R U . . .
C8 C -0.12544(18) 1.02993(10) 0.65745(9) 0.0256(4) Uani 1 1 d . . . . .
C9 C -0.05618(18) 0.96033(10) 0.65952(9) 0.0261(4) Uani 1 1 d . . . . .
C10 C 0.19575(18) 1.07905(10) 0.62685(9) 0.0265(4) Uani 1 1 d . . . . .
C11 C 0.19082(19) 1.15433(11) 0.61141(10) 0.0303(4) Uani 1 1 d . . . . .
C12 C 0.32190(19) 1.04514(10) 0.62413(10) 0.0310(4) Uani 1 1 d . . . . .
C13 C 0.17704(17) 0.91639(10) 0.65657(9) 0.0238(4) Uani 1 1 d . . . . .
H13 H 0.257881 0.932721 0.651600 0.029 Uiso 1 1 calc R U . . .
C14 C 0.18173(17) 0.84234(10) 0.66612(9) 0.0236(4) Uani 1 1 d . . . . .
C15 C 0.29785(17) 0.80083(10) 0.67020(9) 0.0241(4) Uani 1 1 d . . . . .
H15 H 0.376525 0.819093 0.667882 0.029 Uiso 1 1 calc R U . . .
C16 C 0.28565(17) 0.72990(10) 0.67803(9) 0.0242(4) Uani 1 1 d . . . . .
C17 C 0.16028(17) 0.71589(10) 0.67829(9) 0.0243(4) Uani 1 1 d . . . . .
C18 C 0.14869(17) 0.64427(10) 0.68461(9) 0.0252(4) Uani 1 1 d . . . . .
C19 C 0.26441(17) 0.60483(10) 0.68956(9) 0.0253(4) Uani 1 1 d . . . . .
C20 C 0.25024(17) 0.53145(10) 0.69671(9) 0.0246(4) Uani 1 1 d . . . . .
C21 C 0.11925(17) 0.52659(9) 0.69719(9) 0.0239(4) Uani 1 1 d . . . . .
C22 C 0.04376(17) 0.59928(9) 0.68679(9) 0.0252(4) Uani 1 1 d . . . . .
C23 C 0.33873(17) 0.47216(9) 0.70312(9) 0.0247(4) Uani 1 1 d . . . . .
H23 H 0.426557 0.476105 0.701188 0.030 Uiso 1 1 calc R U . . .
C24 C 0.29392(17) 0.40764(10) 0.71237(9) 0.0240(4) Uani 1 1 d . . . . .
C25 C 0.16242(17) 0.40217(9) 0.71490(9) 0.0241(4) Uani 1 1 d . . . . .
C26 C 0.07405(17) 0.46197(10) 0.70630(9) 0.0248(4) Uani 1 1 d . . . . .
H26 H -0.013638 0.458278 0.706721 0.030 Uiso 1 1 calc R U . . .
C27 C 0.37037(17) 0.33597(9) 0.72042(9) 0.0233(4) Uani 1 1 d . . . . .
C28 C 0.26570(17) 0.28920(9) 0.73217(9) 0.0235(4) Uani 1 1 d . . . . .
C29 C 0.14926(17) 0.32768(10) 0.72832(9) 0.0251(4) Uani 1 1 d . . . . .
C30 C 0.25563(17) 0.21674(10) 0.74752(9) 0.0237(4) Uani 1 1 d . . . . .
C31 C 0.13017(17) 0.20085(10) 0.75648(9) 0.0247(4) Uani 1 1 d . . . . .
C32 C 0.11970(17) 0.12915(10) 0.77219(9) 0.0252(4) Uani 1 1 d . . . . .
H32 H 0.041520 0.109695 0.780306 0.030 Uiso 1 1 calc R U . . .
C33 C 0.23713(17) 0.08870(9) 0.77474(9) 0.0239(4) Uani 1 1 d . . . . .
C34 C 0.24359(17) 0.01426(10) 0.78765(9) 0.0244(4) Uani 1 1 d . . . . .
H34 H 0.163348 -0.002877 0.795660 0.029 Uiso 1 1 calc R U . . .
C35 C 0.34175(17) -0.03786(10) 0.79091(9) 0.0235(4) Uani 1 1 d . . . . .
C36 C 0.47742(18) -0.02765(10) 0.78403(9) 0.0258(4) Uani 1 1 d . . . . .
C37 C 0.54872(18) -0.09796(10) 0.79181(9) 0.0269(4) Uani 1 1 d . . . . .
C38 C 0.67849(19) -0.11445(11) 0.78974(10) 0.0335(4) Uani 1 1 d . . . . .
H38 H 0.733648 -0.078871 0.782940 0.040 Uiso 1 1 calc R U . . .
C39 C 0.7248(2) -0.18451(12) 0.79792(12) 0.0408(5) Uani 1 1 d . . . . .
H39 H 0.813197 -0.197697 0.797154 0.049 Uiso 1 1 calc R U . . .
C40 C 0.6427(2) -0.23561(12) 0.80725(13) 0.0433(5) Uani 1 1 d . . . . .
H40 H 0.676271 -0.283382 0.812056 0.052 Uiso 1 1 calc R U . . .
C41 C 0.5122(2) -0.21883(11) 0.80977(11) 0.0358(5) Uani 1 1 d . . . . .
H41 H 0.457162 -0.254462 0.816422 0.043 Uiso 1 1 calc R U . . .
C42 C 0.46477(18) -0.14873(10) 0.80231(9) 0.0263(4) Uani 1 1 d . . . . .
C43 C 0.33378(18) -0.11365(10) 0.80356(8) 0.0238(4) Uani 1 1 d . . . . .
C44 C 0.22754(18) -0.14788(10) 0.81526(9) 0.0260(4) Uani 1 1 d . . . . .
C45 C 0.10070(19) -0.11434(10) 0.81473(10) 0.0295(4) Uani 1 1 d . . . . .
C46 C 0.23118(19) -0.22313(11) 0.82960(10) 0.0311(4) Uani 1 1 d . . . . .
C47 C -0.05488(17) 0.60433(10) 0.74116(10) 0.0288(4) Uani 1 1 d . . . . .
H47A H -0.104622 0.651050 0.730330 0.035 Uiso 1 1 calc R U . . .
H47B H -0.113452 0.568512 0.744075 0.035 Uiso 1 1 calc R U . . .
C48 C -0.00238(19) 0.59423(12) 0.80607(10) 0.0344(4) Uani 1 1 d . . . . .
H48A H 0.035352 0.637021 0.807568 0.041 Uiso 1 1 calc R U . . .
H48B H 0.065071 0.554383 0.812645 0.041 Uiso 1 1 calc R U . . .
C49 C -0.1052(2) 0.57969(15) 0.85946(13) 0.0493(6) Uani 1 1 d . . . . .
H49A H -0.176241 0.617242 0.850054 0.059 Uiso 1 1 calc R U . . .
H49B H -0.137122 0.534653 0.859891 0.059 Uiso 1 1 calc R U . . .
C50 C -0.0617(3) 0.57581(16) 0.92528(13) 0.0557(7) Uani 1 1 d . . . . .
H50A H -0.118320 0.548072 0.957217 0.067 Uiso 1 1 calc R U . . .
H50B H 0.024165 0.550511 0.929390 0.067 Uiso 1 1 calc R U . . .
C51 C -0.0602(3) 0.64693(16) 0.93951(14) 0.0596(7) Uani 1 1 d . . . . .
H51A H -0.145961 0.672405 0.935179 0.072 Uiso 1 1 calc R U . . .
H51B H -0.003092 0.674578 0.907827 0.072 Uiso 1 1 calc R U . . .
C52 C -0.0178(3) 0.64253(15) 1.00527(13) 0.0516(6) Uani 1 1 d . . . . .
C53 C 0.0953(3) 0.6647(2) 1.01327(16) 0.0714(9) Uani 1 1 d . . . . .
H53 H 0.146727 0.683857 0.977211 0.086 Uiso 1 1 calc R U . . .
C54 C 0.1353(4) 0.6595(3) 1.07273(18) 0.0838(11) Uani 1 1 d . . . . .
H54 H 0.213194 0.675629 1.077304 0.101 Uiso 1 1 calc R U . . .
C55 C 0.0626(3) 0.6310(2) 1.12567(15) 0.0724(10) Uani 1 1 d . . . . .
H55 H 0.090546 0.626742 1.166702 0.087 Uiso 1 1 calc R U . . .
C56 C -0.0507(3) 0.60880(19) 1.11835(15) 0.0665(8) Uani 1 1 d . . . . .
H56 H -0.101843 0.589530 1.154489 0.080 Uiso 1 1 calc R U . . .
C57 C -0.0904(3) 0.61440(17) 1.05893(14) 0.0580(7) Uani 1 1 d . . . . .
H57 H -0.168821 0.598773 1.054492 0.070 Uiso 1 1 calc R U . . .
C58 C 0.05882(19) 0.60501(11) 0.56620(10) 0.0334(4) Uani 1 1 d . . . . .
H58A H 0.080690 0.553670 0.572115 0.040 Uiso 1 1 calc R U . . .
H58B H 0.138311 0.626599 0.563517 0.040 Uiso 1 1 calc R U . . .
C59 C -0.0072(2) 0.63424(13) 0.50438(11) 0.0416(5) Uani 1 1 d . . . . .
H59A H -0.002766 0.685630 0.491212 0.050 Uiso 1 1 calc R U . . .
H59B H -0.097232 0.626430 0.511892 0.050 Uiso 1 1 calc R U . . .
C60 C 0.0487(2) 0.60147(14) 0.45050(11) 0.0422(5) Uani 1 1 d . . . . .
H60A H -0.001652 0.621927 0.412995 0.051 Uiso 1 1 calc R U . . .
H60B H 0.040732 0.550410 0.463024 0.051 Uiso 1 1 calc R U . . .
C61 C 0.1871(2) 0.61185(13) 0.43179(13) 0.0453(6) Uani 1 1 d . . . . .
H61A H 0.194174 0.662278 0.412637 0.054 Uiso 1 1 calc R U . . .
H61B H 0.236503 0.597765 0.470136 0.054 Uiso 1 1 calc R U . . .
C62 C 0.2417(2) 0.56924(13) 0.38542(12) 0.0390(5) Uani 1 1 d . . . . .
C63 C 0.2418(2) 0.59605(15) 0.32078(13) 0.0463(6) Uani 1 1 d . . . . .
H63 H 0.211052 0.643804 0.304052 0.056 Uiso 1 1 calc R U . . .
C64 C 0.2872(2) 0.55303(18) 0.27969(13) 0.0546(7) Uani 1 1 d . U . . .
H64 H 0.286247 0.571725 0.235301 0.065 Uiso 1 1 calc R U . . .
C65 C 0.3330(2) 0.48385(17) 0.30343(15) 0.0539(7) Uani 1 1 d . U . . .
H65 H 0.362822 0.454718 0.275548 0.065 Uiso 1 1 calc R U . . .
C66 C 0.3353(3) 0.45756(15) 0.36692(15) 0.0544(7) Uani 1 1 d . . . . .
H66 H 0.368256 0.410129 0.383430 0.065 Uiso 1 1 calc R U . . .
C67 C 0.2904(2) 0.49915(14) 0.40732(13) 0.0482(6) Uani 1 1 d . . . . .
H67 H 0.292438 0.479653 0.451565 0.058 Uiso 1 1 calc R U . . .
C68 C 0.45782(17) 0.31863(10) 0.77642(9) 0.0273(4) Uani 1 1 d . . . . .
H68A H 0.502763 0.271081 0.779275 0.033 Uiso 1 1 calc R U . . .
H68B H 0.522020 0.352278 0.766832 0.033 Uiso 1 1 calc R U . . .
C69 C 0.3942(2) 0.32062(11) 0.84070(10) 0.0332(4) Uani 1 1 d . . . . .
H69A H 0.330648 0.286576 0.851209 0.040 Uiso 1 1 calc R U . . .
H69B H 0.349481 0.368087 0.838617 0.040 Uiso 1 1 calc R U . . .
C70 C 0.4875(2) 0.30313(13) 0.89295(11) 0.0390(5) Uani 1 1 d . . . . .
H70A H 0.527562 0.254376 0.896982 0.047 Uiso 1 1 calc R U . . .
H70B H 0.554605 0.334892 0.880741 0.047 Uiso 1 1 calc R U . . .
C71 C 0.4270(3) 0.31004(14) 0.95679(12) 0.0473(6) Uani 1 1 d . . . . .
H71A H 0.351118 0.284536 0.965634 0.057 Uiso 1 1 calc R U . . .
H71B H 0.399220 0.360286 0.954518 0.057 Uiso 1 1 calc R U . . .
C72 C 0.5145(3) 0.28155(14) 1.01177(12) 0.0530(7) Uani 1 1 d . . . . .
H72A H 0.593080 0.304636 1.001546 0.064 Uiso 1 1 calc R U . . .
H72B H 0.473132 0.294428 1.050036 0.064 Uiso 1 1 calc R U . . .
C73 C 0.5483(3) 0.20300(14) 1.02635(11) 0.0465(6) Uani 1 1 d . . . . .
C74 C 0.4542(3) 0.15811(15) 1.04079(12) 0.0527(6) Uani 1 1 d . . . . .
H74 H 0.368490 0.177545 1.041149 0.063 Uiso 1 1 calc R U . . .
C75 C 0.4826(3) 0.08562(16) 1.05471(13) 0.0598(8) Uani 1 1 d . . . . .
H75 H 0.416872 0.055905 1.063862 0.072 Uiso 1 1 calc R U . . .
C76 C 0.6062(4) 0.05712(16) 1.05517(13) 0.0638(8) Uani 1 1 d . . . . .
H76 H 0.626097 0.007510 1.065034 0.077 Uiso 1 1 calc R U . . .
C77 C 0.7014(3) 0.10013(17) 1.04139(14) 0.0624(8) Uani 1 1 d . . . . .
H77 H 0.786784 0.080098 1.041904 0.075 Uiso 1 1 calc R U . . .
C78 C 0.6730(3) 0.17314(16) 1.02664(13) 0.0562(7) Uani 1 1 d . . . . .
H78 H 0.739227 0.202527 1.016761 0.067 Uiso 1 1 calc R U . . .
C79 C 0.45117(17) 0.33062(10) 0.65943(9) 0.0267(4) Uani 1 1 d . . . . .
H79A H 0.516679 0.363254 0.653155 0.032 Uiso 1 1 calc R U . . .
H79B H 0.494781 0.282348 0.665594 0.032 Uiso 1 1 calc R U . . .
C80 C 0.37802(19) 0.34720(11) 0.59959(10) 0.0322(4) Uani 1 1 d . . . . .
H80A H 0.335866 0.395851 0.592581 0.039 Uiso 1 1 calc R U . . .
H80B H 0.311651 0.315101 0.605754 0.039 Uiso 1 1 calc R U . . .
C81 C 0.4610(2) 0.34001(12) 0.54062(10) 0.0386(5) Uani 1 1 d . . . . .
H81A H 0.407709 0.352418 0.503699 0.046 Uiso 1 1 calc R U . . .
H81B H 0.524250 0.374123 0.533095 0.046 Uiso 1 1 calc R U . . .
C82 C 0.5295(2) 0.26665(12) 0.54530(10) 0.0372(5) Uani 1 1 d . . . . .
H82A H 0.590494 0.256489 0.578927 0.045 Uiso 1 1 calc R U . . .
H82B H 0.467346 0.231903 0.557873 0.045 Uiso 1 1 calc R U . . .
C83 C 0.5994(3) 0.25748(14) 0.48402(11) 0.0451(5) Uani 1 1 d . . . . .
H83A H 0.538010 0.266068 0.450723 0.054 Uiso 1 1 calc R U . . .
H83B H 0.659630 0.293207 0.470698 0.054 Uiso 1 1 calc R U . . .
C84 C 0.6704(2) 0.18550(13) 0.48950(10) 0.0376(5) Uani 1 1 d . . . . .
C85 C 0.6062(2) 0.12703(14) 0.49633(11) 0.0442(5) Uani 1 1 d . . . . .
H85 H 0.516755 0.132849 0.497017 0.053 Uiso 1 1 calc R U . . .
C86 C 0.6694(3) 0.06062(15) 0.50216(12) 0.0521(6) Uani 1 1 d . . . . .
H86 H 0.623452 0.021340 0.506745 0.063 Uiso 1 1 calc R U . . .
C87 C 0.7994(3) 0.05131(16) 0.50132(12) 0.0567(7) Uani 1 1 d . . . . .
H87 H 0.843210 0.005624 0.505499 0.068 Uiso 1 1 calc R U . . .
C88 C 0.8652(3) 0.10837(17) 0.49441(12) 0.0526(7) Uani 1 1 d . . . . .
H88 H 0.954729 0.102025 0.493575 0.063 Uiso 1 1 calc R U . . .
C89 C 0.8018(2) 0.17539(15) 0.48864(11) 0.0442(5) Uani 1 1 d . . . . .
H89 H 0.848212 0.214484 0.484095 0.053 Uiso 1 1 calc R U . . .
C94 C -0.02209(18) 0.61889(10) 0.62329(10) 0.0287(4) Uani 1 1 d . . . . .
H94A H -0.096337 0.592336 0.628495 0.034 Uiso 1 1 calc R U . . .
H94B H -0.053502 0.669506 0.614194 0.034 Uiso 1 1 calc R U . . .

loop_
_atom_site_aniso_label
_atom_site_aniso_U_11
_atom_site_aniso_U_22
_atom_site_aniso_U_33
_atom_site_aniso_U_23
_atom_site_aniso_U_13
_atom_site_aniso_U_12
Cl1 0.0306(3) 0.0370(3) 0.0588(3) -0.0149(2) -0.0063(2) -0.0018(2)
Cl2 0.0649(5) 0.0899(6) 0.0544(4) -0.0142(4) 0.0151(3) 0.0121(4)
Cl3 0.0414(3) 0.0371(3) 0.0904(5) -0.0176(3) -0.0004(3) -0.0099(2)
C90 0.0261(10) 0.0384(12) 0.0495(13) -0.0130(10) -0.0036(9) -0.0060(8)
Cl4 0.0689(5) 0.0918(7) 0.1161(8) -0.0260(6) 0.0017(5) -0.0328(5)
Cl5 0.1308(9) 0.0782(6) 0.0806(6) -0.0172(5) -0.0247(6) -0.0431(6)
Cl6 0.0982(8) 0.1537(12) 0.1054(8) -0.0634(8) 0.0305(6) -0.0374(8)
C91 0.0565(17) 0.0359(14) 0.094(2) -0.0133(14) -0.0092(16) -0.0012(12)
Cl7 0.0641(4) 0.0885(6) 0.0556(4) -0.0176(4) 0.0031(3) -0.0196(4)
Cl8 0.0504(10) 0.197(4) 0.0745(12) -0.0525(17) -0.0024(8) -0.0280(13)
Cl9 0.0730(16) 0.1047(19) 0.0535(19) -0.0213(14) 0.0106(12) 0.0027(14)
C92 0.062(5) 0.076(6) 0.071(5) -0.032(5) -0.014(3) -0.002(4)
Cl8A 0.129(4) 0.287(10) 0.095(2) -0.075(3) 0.030(2) -0.132(6)
Cl9A 0.123(4) 0.196(7) 0.0344(17) 0.001(2) -0.0016(16) -0.041(3)
C92A 0.081(8) 0.117(12) 0.043(4) -0.016(7) -0.005(4) 0.006(8)
Cl10 0.0632(4) 0.0534(4) 0.0461(3) -0.0156(3) 0.0129(3) -0.0168(3)
Cl11 0.0380(3) 0.0398(3) 0.1019(6) -0.0210(3) -0.0112(3) 0.0021(2)
Cl12 0.0445(3) 0.0388(3) 0.0757(4) -0.0156(3) 0.0068(3) -0.0114(2)
C93 0.0309(11) 0.0361(11) 0.0462(12) -0.0127(9) -0.0028(9) -0.0052(9)
S1 0.0185(2) 0.0188(2) 0.0375(2) -0.00709(17) -0.00200(17) -0.00238(15)
S2 0.0175(2) 0.0194(2) 0.0408(3) -0.00560(18) -0.00262(17) -0.00263(16)
S3 0.0188(2) 0.0185(2) 0.0344(2) -0.00469(17) -0.00168(17) -0.00185(15)
S4 0.0175(2) 0.0190(2) 0.0474(3) -0.00687(19) -0.00160(18) -0.00233(16)
O1 0.0247(7) 0.0242(7) 0.0635(10) -0.0136(7) -0.0012(7) -0.0057(5)
O2 0.0247(7) 0.0241(7) 0.0544(9) -0.0079(6) -0.0021(6) -0.0041(5)
N1 0.0481(11) 0.0272(10) 0.0536(12) -0.0061(8) -0.0030(9) -0.0113(8)
N2 0.0300(10) 0.0362(10) 0.0716(14) -0.0152(10) 0.0080(9) -0.0078(8)
N3 0.0410(11) 0.0256(10) 0.0679(14) -0.0075(9) 0.0025(10) -0.0070(8)
N4 0.0278(10) 0.0344(10) 0.0577(12) -0.0093(9) 0.0021(8) -0.0050(8)
C1 0.0237(9) 0.0217(9) 0.0265(9) -0.0070(7) -0.0006(7) -0.0051(7)
C2 0.0258(9) 0.0215(9) 0.0245(9) -0.0059(7) -0.0036(7) -0.0026(7)
C3 0.0265(9) 0.0229(9) 0.0264(9) -0.0057(7) -0.0047(7) -0.0009(7)
C4 0.0313(10) 0.0228(9) 0.0400(11) -0.0074(8) -0.0076(8) -0.0012(8)
C5 0.0340(11) 0.0256(10) 0.0423(12) -0.0089(8) -0.0067(9) 0.0059(8)
C6 0.0260(10) 0.0323(11) 0.0378(11) -0.0066(8) -0.0035(8) 0.0037(8)
C7 0.0244(9) 0.0303(10) 0.0345(10) -0.0064(8) -0.0027(8) -0.0022(8)
C8 0.0252(9) 0.0243(9) 0.0276(9) -0.0066(7) -0.0031(7) -0.0017(7)
C9 0.0231(9) 0.0247(9) 0.0310(10) -0.0080(7) -0.0012(7) -0.0024(7)
C10 0.0287(9) 0.0226(9) 0.0289(9) -0.0067(7) -0.0012(7) -0.0045(7)
C11 0.0293(10) 0.0282(11) 0.0347(10) -0.0083(8) -0.0009(8) -0.0077(8)
C12 0.0290(10) 0.0255(10) 0.0398(11) -0.0092(8) 0.0040(8) -0.0087(8)
C13 0.0218(8) 0.0224(9) 0.0285(9) -0.0073(7) -0.0001(7) -0.0052(7)
C14 0.0210(8) 0.0218(9) 0.0283(9) -0.0059(7) 0.0004(7) -0.0048(7)
C15 0.0215(9) 0.0217(9) 0.0294(9) -0.0054(7) -0.0011(7) -0.0049(7)
C16 0.0199(8) 0.0226(9) 0.0302(9) -0.0062(7) -0.0011(7) -0.0032(7)
C17 0.0209(9) 0.0207(9) 0.0314(9) -0.0052(7) -0.0025(7) -0.0033(7)
C18 0.0205(9) 0.0197(9) 0.0350(10) -0.0051(7) -0.0038(7) -0.0019(7)
C19 0.0201(8) 0.0216(9) 0.0335(10) -0.0045(7) -0.0030(7) -0.0024(7)
C20 0.0208(9) 0.0212(9) 0.0319(9) -0.0049(7) -0.0027(7) -0.0047(7)
C21 0.0196(8) 0.0196(9) 0.0320(9) -0.0053(7) -0.0033(7) -0.0006(7)
C22 0.0187(8) 0.0181(8) 0.0384(10) -0.0060(7) -0.0032(7) -0.0018(7)
C23 0.0167(8) 0.0206(9) 0.0359(10) -0.0049(7) -0.0027(7) -0.0022(7)
C24 0.0197(8) 0.0217(9) 0.0296(9) -0.0041(7) -0.0031(7) -0.0014(7)
C25 0.0198(8) 0.0204(9) 0.0322(9) -0.0057(7) -0.0022(7) -0.0037(7)
C26 0.0168(8) 0.0217(9) 0.0358(10) -0.0062(7) -0.0027(7) -0.0022(7)
C27 0.0190(8) 0.0177(8) 0.0324(9) -0.0038(7) -0.0019(7) -0.0026(7)
C28 0.0202(8) 0.0201(9) 0.0293(9) -0.0042(7) -0.0019(7) -0.0027(7)
C29 0.0197(8) 0.0213(9) 0.0342(10) -0.0056(7) -0.0017(7) -0.0034(7)
C30 0.0214(9) 0.0216(9) 0.0280(9) -0.0056(7) -0.0025(7) -0.0018(7)
C31 0.0206(9) 0.0220(9) 0.0316(9) -0.0065(7) -0.0015(7) -0.0024(7)
C32 0.0215(9) 0.0218(9) 0.0324(10) -0.0062(7) -0.0012(7) -0.0041(7)
C33 0.0218(9) 0.0205(9) 0.0291(9) -0.0051(7) -0.0023(7) -0.0025(7)
C34 0.0230(9) 0.0217(9) 0.0289(9) -0.0056(7) -0.0016(7) -0.0045(7)
C35 0.0230(9) 0.0214(9) 0.0256(9) -0.0043(7) -0.0009(7) -0.0037(7)
C36 0.0232(9) 0.0229(9) 0.0305(9) -0.0053(7) -0.0016(7) -0.0014(7)
C37 0.0258(9) 0.0243(9) 0.0294(9) -0.0049(7) -0.0020(7) -0.0003(7)
C38 0.0247(10) 0.0317(11) 0.0416(11) -0.0055(9) -0.0009(8) -0.0016(8)
C39 0.0254(10) 0.0358(12) 0.0562(14) -0.0062(10) -0.0015(9) 0.0059(9)
C40 0.0347(12) 0.0256(11) 0.0642(15) -0.0061(10) -0.0005(11) 0.0065(9)
C41 0.0315(11) 0.0227(10) 0.0506(13) -0.0058(9) -0.0010(9) 0.0005(8)
C42 0.0263(9) 0.0232(9) 0.0282(9) -0.0050(7) -0.0016(7) -0.0001(7)
C43 0.0262(9) 0.0212(9) 0.0232(9) -0.0041(7) -0.0027(7) -0.0006(7)
C44 0.0275(9) 0.0204(9) 0.0289(9) -0.0040(7) -0.0011(7) -0.0024(7)
C45 0.0297(10) 0.0234(9) 0.0352(10) -0.0056(8) 0.0013(8) -0.0076(8)
C46 0.0279(10) 0.0249(10) 0.0396(11) -0.0062(8) 0.0004(8) -0.0041(8)
C47 0.0192(9) 0.0256(9) 0.0419(11) -0.0090(8) -0.0022(8) -0.0015(7)
C48 0.0262(10) 0.0353(11) 0.0419(12) -0.0098(9) -0.0024(8) -0.0023(8)
C49 0.0403(13) 0.0565(16) 0.0497(14) -0.0134(12) 0.0019(11) -0.0016(11)
C50 0.0580(16) 0.0577(17) 0.0470(14) -0.0111(12) 0.0005(12) 0.0046(13)
C51 0.0711(19) 0.0516(16) 0.0542(16) -0.0037(13) -0.0141(14) -0.0102(14)
C52 0.0552(15) 0.0468(14) 0.0502(15) -0.0095(11) -0.0035(12) 0.0003(12)
C53 0.067(2) 0.098(3) 0.0540(17) -0.0183(17) 0.0032(15) -0.0285(18)
C54 0.060(2) 0.132(4) 0.068(2) -0.036(2) -0.0080(17) -0.015(2)
C55 0.073(2) 0.097(3) 0.0454(16) -0.0256(16) -0.0090(15) 0.0218(19)
C56 0.067(2) 0.075(2) 0.0494(16) -0.0126(14) 0.0113(14) 0.0092(16)
C57 0.0497(15) 0.0642(18) 0.0590(17) -0.0178(14) 0.0036(13) 0.0003(13)
C58 0.0270(10) 0.0299(10) 0.0419(12) -0.0063(9) -0.0073(8) 0.0005(8)
C59 0.0336(11) 0.0466(13) 0.0411(12) -0.0061(10) -0.0078(9) 0.0032(10)
C60 0.0337(12) 0.0526(14) 0.0398(12) -0.0081(10) -0.0064(9) -0.0063(10)
C61 0.0399(13) 0.0405(13) 0.0574(15) -0.0126(11) 0.0030(11) -0.0135(10)
C62 0.0261(10) 0.0417(12) 0.0500(13) -0.0087(10) -0.0002(9) -0.0117(9)
C63 0.0235(10) 0.0562(15) 0.0552(15) -0.0022(12) -0.0064(10) -0.0086(10)
C64 0.0263(11) 0.094(2) 0.0450(14) -0.0137(14) -0.0036(10) -0.0192(12)
C65 0.0266(11) 0.0711(18) 0.0739(19) -0.0340(15) 0.0035(11) -0.0133(11)
C66 0.0428(14) 0.0486(15) 0.0728(19) -0.0184(13) 0.0080(13) -0.0081(11)
C67 0.0442(13) 0.0433(13) 0.0546(15) -0.0076(11) 0.0040(11) -0.0087(11)
C68 0.0218(9) 0.0238(9) 0.0349(10) -0.0040(7) -0.0048(7) -0.0009(7)
C69 0.0333(10) 0.0300(10) 0.0345(11) -0.0052(8) -0.0035(8) -0.0010(8)
C70 0.0426(12) 0.0382(12) 0.0356(11) -0.0075(9) -0.0074(9) -0.0010(9)
C71 0.0630(16) 0.0399(13) 0.0385(12) -0.0113(10) -0.0044(11) 0.0011(11)
C72 0.0794(19) 0.0461(14) 0.0374(13) -0.0124(11) -0.0089(12) -0.0131(13)
C73 0.0671(17) 0.0462(14) 0.0272(11) -0.0060(9) -0.0107(10) -0.0108(12)
C74 0.0675(18) 0.0527(15) 0.0378(13) -0.0056(11) -0.0052(12) -0.0153(13)
C75 0.086(2) 0.0523(16) 0.0402(14) -0.0021(12) -0.0064(14) -0.0212(15)
C76 0.106(3) 0.0451(15) 0.0378(14) -0.0030(11) -0.0131(15) -0.0071(16)
C77 0.074(2) 0.0646(19) 0.0458(15) -0.0096(13) -0.0165(14) 0.0064(16)
C78 0.0663(18) 0.0622(17) 0.0422(14) -0.0090(12) -0.0153(13) -0.0138(14)
C79 0.0206(9) 0.0235(9) 0.0342(10) -0.0038(7) -0.0011(7) -0.0023(7)
C80 0.0278(10) 0.0318(10) 0.0355(11) -0.0065(8) -0.0049(8) 0.0006(8)
C81 0.0397(12) 0.0395(12) 0.0324(11) -0.0025(9) -0.0037(9) 0.0000(9)
C82 0.0375(11) 0.0396(12) 0.0315(11) -0.0059(9) 0.0011(9) 0.0002(9)
C83 0.0513(14) 0.0479(14) 0.0337(12) -0.0087(10) 0.0048(10) -0.0031(11)
C84 0.0400(12) 0.0493(13) 0.0246(10) -0.0122(9) 0.0030(8) -0.0054(10)
C85 0.0432(13) 0.0575(15) 0.0357(12) -0.0159(11) 0.0015(10) -0.0117(11)
C86 0.0709(18) 0.0501(15) 0.0380(13) -0.0145(11) 0.0042(12) -0.0135(13)
C87 0.0745(19) 0.0548(16) 0.0355(13) -0.0123(11) 0.0019(12) 0.0127(14)
C88 0.0420(13) 0.077(2) 0.0371(13) -0.0172(12) 0.0008(10) 0.0074(13)
C89 0.0410(12) 0.0619(16) 0.0337(11) -0.0174(11) 0.0030(9) -0.0115(11)
C94 0.0215(9) 0.0253(9) 0.0392(11) -0.0067(8) -0.0063(8) -0.0011(7)

loop_
_atom_type_symbol
_atom_type_description
_atom_type_scat_dispersion_real
_atom_type_scat_dispersion_imag
_atom_type_scat_source
C C 0.0181 0.0091 'International Tables Vol C Tables 4.2.6.8 and 6.1.1.4'
H H 0.0000 0.0000 'International Tables Vol C Tables 4.2.6.8 and 6.1.1.4'
Cl Cl 0.3639 0.7018 'International Tables Vol C Tables 4.2.6.8 and 6.1.1.4'
N N 0.0311 0.0180 'International Tables Vol C Tables 4.2.6.8 and 6.1.1.4'
O O 0.0492 0.0322 'International Tables Vol C Tables 4.2.6.8 and 6.1.1.4'
S S 0.3331 0.5567 'International Tables Vol C Tables 4.2.6.8 and 6.1.1.4'

loop_
_geom_angle_atom_site_label_1
_geom_angle_atom_site_label_2
_geom_angle_atom_site_label_3
_geom_angle
_geom_angle_site_symmetry_1
_geom_angle_site_symmetry_3
_geom_angle_publ_flag
Cl1 C90 Cl3 110.95(12) . . ?
Cl1 C90 H90 108.3 . . ?
Cl2 C90 Cl1 111.22(13) . . ?
Cl2 C90 Cl3 109.65(13) . . ?
Cl2 C90 H90 108.3 . . ?
Cl3 C90 H90 108.3 . . ?
Cl4 C91 H91 107.9 . . ?
Cl5 C91 Cl4 111.27(19) . . ?
Cl5 C91 Cl6 110.33(17) . . ?
Cl5 C91 H91 107.9 . . ?
Cl6 C91 Cl4 111.46(19) . . ?
Cl6 C91 H91 107.9 . . ?
Cl7 C92 H92 108.7 . . ?
Cl8 C92 Cl7 108.2(6) . . ?
Cl8 C92 H92 108.7 . . ?
Cl9 C92 Cl7 112.9(8) . . ?
Cl9 C92 Cl8 109.4(7) . . ?
Cl9 C92 H92 108.7 . . ?
Cl7 C92A Cl9A 107.9(8) . . ?
Cl7 C92A H92A 110.9 . . ?
Cl8A C92A Cl7 107.7(8) . . ?
Cl8A C92A Cl9A 108.5(8) . . ?
Cl8A C92A H92A 110.9 . . ?
Cl9A C92A H92A 110.9 . . ?
Cl10 C93 Cl11 112.44(13) . . ?
Cl10 C93 Cl12 110.48(13) . . ?
Cl10 C93 H93 107.9 . . ?
Cl11 C93 Cl12 110.16(12) . . ?
Cl11 C93 H93 107.9 . . ?
Cl12 C93 H93 107.9 . . ?
C17 S1 C14 91.18(9) . . ?
C19 S2 C16 89.88(9) . . ?
C30 S3 C33 91.10(9) . . ?
C29 S4 C31 90.00(9) . . ?
C2 C1 C9 106.80(16) . . ?
C13 C1 C2 126.98(17) . . ?
C13 C1 C9 126.22(17) . . ?
C1 C2 C3 107.31(16) . . ?
C10 C2 C1 128.17(17) . . ?
C10 C2 C3 124.47(17) . . ?
C4 C3 C2 131.79(18) . . ?
C4 C3 C8 119.28(18) . . ?
C8 C3 C2 108.92(16) . . ?
C3 C4 H4 121.0 . . ?
C5 C4 C3 118.04(19) . . ?
C5 C4 H4 121.0 . . ?
C4 C5 H5 119.1 . . ?
C6 C5 C4 121.89(19) . . ?
C6 C5 H5 119.1 . . ?
C5 C6 H6 119.8 . . ?
C7 C6 C5 120.45(19) . . ?
C7 C6 H6 119.8 . . ?
C6 C7 H7 121.0 . . ?
C6 C7 C8 117.95(19) . . ?
C8 C7 H7 121.0 . . ?
C3 C8 C9 109.32(16) . . ?
C7 C8 C3 122.32(18) . . ?
C7 C8 C9 128.37(18) . . ?
O1 C9 C1 126.83(18) . . ?
O1 C9 C8 125.79(18) . . ?
C8 C9 C1 107.38(16) . . ?
C2 C10 C11 122.54(18) . . ?
C2 C10 C12 124.78(17) . . ?
C12 C10 C11 112.67(17) . . ?
N1 C11 C10 177.7(2) . . ?
N2 C12 C10 176.6(2) . . ?
C1 C13 H13 113.5 . . ?
C1 C13 C14 133.10(17) . . ?
C14 C13 H13 113.5 . . ?
C13 C14 S1 128.87(14) . . ?
C15 C14 S1 111.04(13) . . ?
C15 C14 C13 120.06(16) . . ?
C14 C15 H15 123.7 . . ?
C16 C15 C14 112.63(16) . . ?
C16 C15 H15 123.7 . . ?
C15 C16 S2 135.16(14) . . ?
C15 C16 C17 113.29(16) . . ?
C17 C16 S2 111.55(14) . . ?
C16 C17 S1 111.81(14) . . ?
C16 C17 C18 113.08(16) . . ?
C18 C17 S1 135.10(14) . . ?
C17 C18 C22 137.14(17) . . ?
C19 C18 C17 111.33(16) . . ?
C19 C18 C22 111.53(16) . . ?
C18 C19 S2 114.14(14) . . ?
C18 C19 C20 110.42(16) . . ?
C20 C19 S2 135.43(14) . . ?
C21 C20 C19 106.58(16) . . ?
C23 C20 C19 131.62(17) . . ?
C23 C20 C21 121.79(17) . . ?
C20 C21 C22 111.24(15) . . ?
C26 C21 C20 120.73(17) . . ?
C26 C21 C22 128.03(16) . . ?
C18 C22 C21 100.12(14) . . ?
C18 C22 C47 112.39(16) . . ?
C18 C22 C94 111.07(16) . . ?
C21 C22 C47 112.11(16) . . ?
C21 C22 C94 111.33(16) . . ?
C47 C22 C94 109.56(15) . . ?
C20 C23 H23 121.2 . . ?
C24 C23 C20 117.57(16) . . ?
C24 C23 H23 121.2 . . ?
C23 C24 C25 120.90(17) . . ?
C23 C24 C27 127.60(16) . . ?
C25 C24 C27 111.50(15) . . ?
C24 C25 C29 106.13(15) . . ?
C26 C25 C24 121.39(17) . . ?
C26 C25 C29 132.47(17) . . ?
C21 C26 C25 117.55(16) . . ?
C21 C26 H26 121.2 . . ?
C25 C26 H26 121.2 . . ?
C24 C27 C68 112.88(15) . . ?
C24 C27 C79 111.07(15) . . ?
C28 C27 C24 100.30(14) . . ?
C28 C27 C68 111.99(15) . . ?
C28 C27 C79 111.66(15) . . ?
C68 C27 C79 108.80(15) . . ?
C29 C28 C27 111.56(16) . . ?
C29 C28 C30 111.58(16) . . ?
C30 C28 C27 136.84(16) . . ?
C25 C29 S4 135.63(14) . . ?
C28 C29 S4 113.91(14) . . ?
C28 C29 C25 110.39(16) . . ?
C28 C30 S3 135.03(14) . . ?
C28 C30 C31 113.02(16) . . ?
C31 C30 S3 111.95(14) . . ?
C30 C31 S4 111.47(14) . . ?
C32 C31 S4 135.27(15) . . ?
C32 C31 C30 113.25(17) . . ?
C31 C32 H32 123.7 . . ?
C31 C32 C33 112.52(16) . . ?
C33 C32 H32 123.7 . . ?
C32 C33 S3 111.18(13) . . ?
C32 C33 C34 119.91(17) . . ?
C34 C33 S3 128.88(14) . . ?
C33 C34 H34 113.4 . . ?
C35 C34 C33 133.16(17) . . ?
C35 C34 H34 113.4 . . ?
C34 C35 C36 125.76(17) . . ?
C34 C35 C43 127.13(17) . . ?
C43 C35 C36 107.09(15) . . ?
O2 C36 C35 127.00(17) . . ?
O2 C36 C37 125.94(18) . . ?
C37 C36 C35 107.06(16) . . ?
C38 C37 C36 127.69(18) . . ?
C38 C37 C42 122.85(18) . . ?
C42 C37 C36 109.47(16) . . ?
C37 C38 H38 121.2 . . ?
C39 C38 C37 117.7(2) . . ?
C39 C38 H38 121.2 . . ?
C38 C39 H39 119.8 . . ?
C38 C39 C40 120.3(2) . . ?
C40 C39 H39 119.8 . . ?
C39 C40 H40 119.1 . . ?
C39 C40 C41 121.8(2) . . ?
C41 C40 H40 119.1 . . ?
C40 C41 H41 120.9 . . ?
C42 C41 C40 118.3(2) . . ?
C42 C41 H41 120.9 . . ?
C37 C42 C43 109.02(16) . . ?
C41 C42 C37 119.05(18) . . ?
C41 C42 C43 131.93(19) . . ?
C35 C43 C42 107.33(16) . . ?
C44 C43 C35 127.84(17) . . ?
C44 C43 C42 124.82(17) . . ?
C43 C44 C45 125.18(17) . . ?
C43 C44 C46 123.06(18) . . ?
C45 C44 C46 111.76(17) . . ?
N4 C45 C44 176.4(2) . . ?
N3 C46 C44 177.2(2) . . ?
C22 C47 H47A 108.4 . . ?
C22 C47 H47B 108.4 . . ?
H47A C47 H47B 107.4 . . ?
C48 C47 C22 115.67(16) . . ?
C48 C47 H47A 108.4 . . ?
C48 C47 H47B 108.4 . . ?
C47 C48 H48A 109.3 . . ?
C47 C48 H48B 109.3 . . ?
C47 C48 C49 111.83(18) . . ?
H48A C48 H48B 107.9 . . ?
C49 C48 H48A 109.3 . . ?
C49 C48 H48B 109.3 . . ?
C48 C49 H49A 108.6 . . ?
C48 C49 H49B 108.6 . . ?
H49A C49 H49B 107.6 . . ?
C50 C49 C48 114.6(2) . . ?
C50 C49 H49A 108.6 . . ?
C50 C49 H49B 108.6 . . ?
C49 C50 H50A 108.8 . . ?
C49 C50 H50B 108.8 . . ?
H50A C50 H50B 107.7 . . ?
C51 C50 C49 113.9(2) . . ?
C51 C50 H50A 108.8 . . ?
C51 C50 H50B 108.8 . . ?
C50 C51 H51A 108.9 . . ?
C50 C51 H51B 108.9 . . ?
C50 C51 C52 113.6(2) . . ?
H51A C51 H51B 107.7 . . ?
C52 C51 H51A 108.9 . . ?
C52 C51 H51B 108.9 . . ?
C53 C52 C51 120.9(3) . . ?
C53 C52 C57 118.1(3) . . ?
C57 C52 C51 121.0(3) . . ?
C52 C53 H53 119.4 . . ?
C52 C53 C54 121.1(3) . . ?
C54 C53 H53 119.4 . . ?
C53 C54 H54 119.9 . . ?
C53 C54 C55 120.2(3) . . ?
C55 C54 H54 119.9 . . ?
C54 C55 H55 120.4 . . ?
C56 C55 C54 119.3(3) . . ?
C56 C55 H55 120.4 . . ?
C55 C56 H56 119.9 . . ?
C57 C56 C55 120.3(3) . . ?
C57 C56 H56 119.9 . . ?
C52 C57 H57 119.4 . . ?
C56 C57 C52 121.1(3) . . ?
C56 C57 H57 119.5 . . ?
H58A C58 H58B 107.8 . . ?
C59 C58 H58A 109.1 . . ?
C59 C58 H58B 109.1 . . ?
C94 C58 H58A 109.1 . . ?
C94 C58 H58B 109.1 . . ?
C94 C58 C59 112.67(17) . . ?
C58 C59 H59A 108.7 . . ?
C58 C59 H59B 108.7 . . ?
C58 C59 C60 114.03(19) . . ?
H59A C59 H59B 107.6 . . ?
C60 C59 H59A 108.7 . . ?
C60 C59 H59B 108.7 . . ?
C59 C60 H60A 108.6 . . ?
C59 C60 H60B 108.6 . . ?
C59 C60 C61 114.7(2) . . ?
H60A C60 H60B 107.6 . . ?
C61 C60 H60A 108.6 . . ?
C61 C60 H60B 108.6 . . ?
C60 C61 H61A 109.2 . . ?
C60 C61 H61B 109.2 . . ?
H61A C61 H61B 107.9 . . ?
C62 C61 C60 111.8(2) . . ?
C62 C61 H61A 109.2 . . ?
C62 C61 H61B 109.2 . . ?
C63 C62 C61 122.6(2) . . ?
C63 C62 C67 117.3(2) . . ?
C67 C62 C61 120.0(2) . . ?
C62 C63 H63 119.8 . . ?
C62 C63 C64 120.3(3) . . ?
C64 C63 H63 119.8 . . ?
C63 C64 H64 119.8 . . ?
C65 C64 C63 120.3(3) . . ?
C65 C64 H64 119.8 . . ?
C64 C65 H65 120.2 . . ?
C66 C65 C64 119.6(3) . . ?
C66 C65 H65 120.2 . . ?
C65 C66 H66 119.8 . . ?
C65 C66 C67 120.3(3) . . ?
C67 C66 H66 119.8 . . ?
C62 C67 H67 119.0 . . ?
C66 C67 C62 122.0(3) . . ?
C66 C67 H67 119.0 . . ?
C27 C68 H68A 108.2 . . ?
C27 C68 H68B 108.2 . . ?
H68A C68 H68B 107.4 . . ?
C69 C68 C27 116.17(16) . . ?
C69 C68 H68A 108.2 . . ?
C69 C68 H68B 108.2 . . ?
C68 C69 H69A 109.1 . . ?
C68 C69 H69B 109.1 . . ?
C68 C69 C70 112.55(18) . . ?
H69A C69 H69B 107.8 . . ?
C70 C69 H69A 109.1 . . ?
C70 C69 H69B 109.1 . . ?
C69 C70 H70A 108.9 . . ?
C69 C70 H70B 108.9 . . ?
H70A C70 H70B 107.7 . . ?
C71 C70 C69 113.4(2) . . ?
C71 C70 H70A 108.9 . . ?
C71 C70 H70B 108.9 . . ?
C70 C71 H71A 108.8 . . ?
C70 C71 H71B 108.8 . . ?
C70 C71 C72 113.9(2) . . ?
H71A C71 H71B 107.7 . . ?
C72 C71 H71A 108.8 . . ?
C72 C71 H71B 108.8 . . ?
C71 C72 H72A 108.8 . . ?
C71 C72 H72B 108.8 . . ?
H72A C72 H72B 107.7 . . ?
C73 C72 C71 114.0(2) . . ?
C73 C72 H72A 108.8 . . ?
C73 C72 H72B 108.8 . . ?
C74 C73 C72 120.3(3) . . ?
C78 C73 C72 121.6(3) . . ?
C78 C73 C74 118.0(3) . . ?
C73 C74 H74 119.2 . . ?
C75 C74 C73 121.6(3) . . ?
C75 C74 H74 119.2 . . ?
C74 C75 H75 120.2 . . ?
C76 C75 C74 119.6(3) . . ?
C76 C75 H75 120.2 . . ?
C75 C76 H76 119.9 . . ?
C75 C76 C77 120.2(3) . . ?
C77 C76 H76 119.9 . . ?
C76 C77 H77 119.8 . . ?
C76 C77 C78 120.3(3) . . ?
C78 C77 H77 119.8 . . ?
C73 C78 C77 120.3(3) . . ?
C73 C78 H78 119.8 . . ?
C77 C78 H78 119.8 . . ?
C27 C79 H79A 108.5 . . ?
C27 C79 H79B 108.5 . . ?
H79A C79 H79B 107.5 . . ?
C80 C79 C27 115.04(15) . . ?
C80 C79 H79A 108.5 . . ?
C80 C79 H79B 108.5 . . ?
C79 C80 H80A 108.9 . . ?
C79 C80 H80B 108.9 . . ?
C79 C80 C81 113.35(17) . . ?
H80A C80 H80B 107.7 . . ?
C81 C80 H80A 108.9 . . ?
C81 C80 H80B 108.9 . . ?
C80 C81 H81A 108.8 . . ?
C80 C81 H81B 108.8 . . ?
H81A C81 H81B 107.7 . . ?
C82 C81 C80 113.81(18) . . ?
C82 C81 H81A 108.8 . . ?
C82 C81 H81B 108.8 . . ?
C81 C82 H82A 108.9 . . ?
C81 C82 H82B 108.9 . . ?
H82A C82 H82B 107.7 . . ?
C83 C82 C81 113.56(19) . . ?
C83 C82 H82A 108.9 . . ?
C83 C82 H82B 108.9 . . ?
C82 C83 H83A 108.9 . . ?
C82 C83 H83B 108.9 . . ?
H83A C83 H83B 107.7 . . ?
C84 C83 C82 113.33(19) . . ?
C84 C83 H83A 108.9 . . ?
C84 C83 H83B 108.9 . . ?
C85 C84 C83 120.6(2) . . ?
C85 C84 C89 118.0(2) . . ?
C89 C84 C83 121.3(2) . . ?
C84 C85 H85 119.2 . . ?
C86 C85 C84 121.5(2) . . ?
C86 C85 H85 119.2 . . ?
C85 C86 H86 120.0 . . ?
C85 C86 C87 119.9(3) . . ?
C87 C86 H86 120.0 . . ?
C86 C87 H87 120.1 . . ?
C88 C87 C86 119.7(3) . . ?
C88 C87 H87 120.1 . . ?
C87 C88 H88 119.8 . . ?
C87 C88 C89 120.5(3) . . ?
C89 C88 H88 119.8 . . ?
C84 C89 H89 119.8 . . ?
C88 C89 C84 120.3(3) . . ?
C88 C89 H89 119.8 . . ?
C22 C94 H94A 108.3 . . ?
C22 C94 H94B 108.3 . . ?
C58 C94 C22 115.95(16) . . ?
C58 C94 H94A 108.3 . . ?
C58 C94 H94B 108.3 . . ?
H94A C94 H94B 107.4 . . ?

loop_
_geom_bond_atom_site_label_1
_geom_bond_atom_site_label_2
_geom_bond_distance
_geom_bond_site_symmetry_2
_geom_bond_publ_flag
Cl1 C90 1.753(2) . ?
Cl2 C90 1.746(3) . ?
Cl3 C90 1.762(2) . ?
C90 H90 1.0000 . ?
Cl4 C91 1.743(3) . ?
Cl5 C91 1.728(3) . ?
Cl6 C91 1.740(4) . ?
C91 H91 1.0000 . ?
Cl7 C92 1.746(14) . ?
Cl7 C92A 1.803(16) . ?
Cl8 C92 1.745(10) . ?
Cl9 C92 1.702(15) . ?
C92 H92 1.0000 . ?
Cl8A C92A 1.769(14) . ?
Cl9A C92A 1.821(15) . ?
C92A H92A 1.0000 . ?
Cl10 C93 1.745(2) . ?
Cl11 C93 1.753(2) . ?
Cl12 C93 1.766(2) . ?
C93 H93 1.0000 . ?
S1 C14 1.7598(18) . ?
S1 C17 1.7159(19) . ?
S2 C16 1.7453(19) . ?
S2 C19 1.7338(19) . ?
S3 C30 1.7152(18) . ?
S3 C33 1.7579(19) . ?
S4 C29 1.7334(19) . ?
S4 C31 1.7417(19) . ?
O1 C9 1.221(2) . ?
O2 C36 1.218(2) . ?
N1 C11 1.146(3) . ?
N2 C12 1.144(3) . ?
N3 C46 1.142(3) . ?
N4 C45 1.147(3) . ?
C1 C2 1.469(2) . ?
C1 C9 1.479(3) . ?
C1 C13 1.369(3) . ?
C2 C3 1.481(3) . ?
C2 C10 1.372(3) . ?
C3 C4 1.398(3) . ?
C3 C8 1.399(3) . ?
C4 H4 0.9500 . ?
C4 C5 1.393(3) . ?
C5 H5 0.9500 . ?
C5 C6 1.391(3) . ?
C6 H6 0.9500 . ?
C6 C7 1.381(3) . ?
C7 H7 0.9500 . ?
C7 C8 1.390(3) . ?
C8 C9 1.470(3) . ?
C10 C11 1.436(3) . ?
C10 C12 1.434(3) . ?
C13 H13 0.9500 . ?
C13 C14 1.420(3) . ?
C14 C15 1.397(3) . ?
C15 H15 0.9500 . ?
C15 C16 1.390(3) . ?
C16 C17 1.404(3) . ?
C17 C18 1.407(3) . ?
C18 C19 1.376(3) . ?
C18 C22 1.508(2) . ?
C19 C20 1.445(3) . ?
C20 C21 1.417(3) . ?
C20 C23 1.397(3) . ?
C21 C22 1.531(2) . ?
C21 C26 1.384(3) . ?
C22 C47 1.540(3) . ?
C22 C94 1.549(3) . ?
C23 H23 0.9500 . ?
C23 C24 1.380(3) . ?
C24 C25 1.421(2) . ?
C24 C27 1.521(2) . ?
C25 C26 1.402(3) . ?
C25 C29 1.450(3) . ?
C26 H26 0.9500 . ?
C27 C28 1.507(2) . ?
C27 C68 1.547(3) . ?
C27 C79 1.550(3) . ?
C28 C29 1.374(3) . ?
C28 C30 1.402(3) . ?
C30 C31 1.405(3) . ?
C31 C32 1.389(3) . ?
C32 H32 0.9500 . ?
C32 C33 1.400(3) . ?
C33 C34 1.421(3) . ?
C34 H34 0.9500 . ?
C34 C35 1.369(3) . ?
C35 C36 1.482(3) . ?
C35 C43 1.465(3) . ?
C36 C37 1.476(3) . ?
C37 C38 1.387(3) . ?
C37 C42 1.394(3) . ?
C38 H38 0.9500 . ?
C38 C39 1.383(3) . ?
C39 H39 0.9500 . ?
C39 C40 1.387(3) . ?
C40 H40 0.9500 . ?
C40 C41 1.395(3) . ?
C41 H41 0.9500 . ?
C41 C42 1.388(3) . ?
C42 C43 1.486(3) . ?
C43 C44 1.370(3) . ?
C44 C45 1.434(3) . ?
C44 C46 1.437(3) . ?
C47 H47A 0.9900 . ?
C47 H47B 0.9900 . ?
C47 C48 1.528(3) . ?
C48 H48A 0.9900 . ?
C48 H48B 0.9900 . ?
C48 C49 1.537(3) . ?
C49 H49A 0.9900 . ?
C49 H49B 0.9900 . ?
C49 C50 1.530(4) . ?
C50 H50A 0.9900 . ?
C50 H50B 0.9900 . ?
C50 C51 1.515(4) . ?
C51 H51A 0.9900 . ?
C51 H51B 0.9900 . ?
C51 C52 1.522(4) . ?
C52 C53 1.376(4) . ?
C52 C57 1.389(4) . ?
C53 H53 0.9500 . ?
C53 C54 1.378(5) . ?
C54 H54 0.9500 . ?
C54 C55 1.380(5) . ?
C55 H55 0.9500 . ?
C55 C56 1.375(5) . ?
C56 H56 0.9500 . ?
C56 C57 1.374(5) . ?
C57 H57 0.9500 . ?
C58 H58A 0.9900 . ?
C58 H58B 0.9900 . ?
C58 C59 1.525(3) . ?
C58 C94 1.524(3) . ?
C59 H59A 0.9900 . ?
C59 H59B 0.9900 . ?
C59 C60 1.528(3) . ?
C60 H60A 0.9900 . ?
C60 H60B 0.9900 . ?
C60 C61 1.530(3) . ?
C61 H61A 0.9900 . ?
C61 H61B 0.9900 . ?
C61 C62 1.512(4) . ?
C62 C63 1.382(4) . ?
C62 C67 1.396(4) . ?
C63 H63 0.9500 . ?
C63 C64 1.404(4) . ?
C64 H64 0.9500 . ?
C64 C65 1.378(4) . ?
C65 H65 0.9500 . ?
C65 C66 1.358(4) . ?
C66 H66 0.9500 . ?
C66 C67 1.372(4) . ?
C67 H67 0.9500 . ?
C68 H68A 0.9900 . ?
C68 H68B 0.9900 . ?
C68 C69 1.520(3) . ?
C69 H69A 0.9900 . ?
C69 H69B 0.9900 . ?
C69 C70 1.525(3) . ?
C70 H70A 0.9900 . ?
C70 H70B 0.9900 . ?
C70 C71 1.522(3) . ?
C71 H71A 0.9900 . ?
C71 H71B 0.9900 . ?
C71 C72 1.535(4) . ?
C72 H72A 0.9900 . ?
C72 H72B 0.9900 . ?
C72 C73 1.507(4) . ?
C73 C74 1.390(4) . ?
C73 C78 1.390(4) . ?
C74 H74 0.9500 . ?
C74 C75 1.387(4) . ?
C75 H75 0.9500 . ?
C75 C76 1.371(5) . ?
C76 H76 0.9500 . ?
C76 C77 1.375(5) . ?
C77 H77 0.9500 . ?
C77 C78 1.397(4) . ?
C78 H78 0.9500 . ?
C79 H79A 0.9900 . ?
C79 H79B 0.9900 . ?
C79 C80 1.524(3) . ?
C80 H80A 0.9900 . ?
C80 H80B 0.9900 . ?
C80 C81 1.533(3) . ?
C81 H81A 0.9900 . ?
C81 H81B 0.9900 . ?
C81 C82 1.523(3) . ?
C82 H82A 0.9900 . ?
C82 H82B 0.9900 . ?
C82 C83 1.522(3) . ?
C83 H83A 0.9900 . ?
C83 H83B 0.9900 . ?
C83 C84 1.508(4) . ?
C84 C85 1.387(4) . ?
C84 C89 1.396(3) . ?
C85 H85 0.9500 . ?
C85 C86 1.380(4) . ?
C86 H86 0.9500 . ?
C86 C87 1.381(4) . ?
C87 H87 0.9500 . ?
C87 C88 1.374(4) . ?
C88 H88 0.9500 . ?
C88 C89 1.391(4) . ?
C89 H89 0.9500 . ?
C94 H94A 0.9900 . ?
C94 H94B 0.9900 . ?

loop_
_geom_torsion_atom_site_label_1
_geom_torsion_atom_site_label_2
_geom_torsion_atom_site_label_3
_geom_torsion_atom_site_label_4
_geom_torsion
_geom_torsion_site_symmetry_1
_geom_torsion_site_symmetry_2
_geom_torsion_site_symmetry_3
_geom_torsion_site_symmetry_4
_geom_torsion_publ_flag
S1 C14 C15 C16 -0.3(2) . . . . ?
S1 C17 C18 C19 -178.31(17) . . . . ?
S1 C17 C18 C22 2.4(4) . . . . ?
S2 C16 C17 S1 177.86(10) . . . . ?
S2 C16 C17 C18 -1.2(2) . . . . ?
S2 C19 C20 C21 177.48(17) . . . . ?
S2 C19 C20 C23 -1.7(4) . . . . ?
S3 C30 C31 S4 -178.36(10) . . . . ?
S3 C30 C31 C32 0.6(2) . . . . ?
S3 C33 C34 C35 -0.3(3) . . . . ?
S4 C31 C32 C33 177.82(17) . . . . ?
O2 C36 C37 C38 0.1(3) . . . . ?
O2 C36 C37 C42 179.9(2) . . . . ?
C1 C2 C3 C4 174.2(2) . . . . ?
C1 C2 C3 C8 -4.7(2) . . . . ?
C1 C2 C10 C11 173.46(18) . . . . ?
C1 C2 C10 C12 -6.6(3) . . . . ?
C1 C13 C14 S1 4.8(3) . . . . ?
C1 C13 C14 C15 -177.2(2) . . . . ?
C2 C1 C9 O1 175.9(2) . . . . ?
C2 C1 C9 C8 -4.2(2) . . . . ?
C2 C1 C13 C14 -179.59(19) . . . . ?
C2 C3 C4 C5 179.5(2) . . . . ?
C2 C3 C8 C7 -177.89(18) . . . . ?
C2 C3 C8 C9 2.1(2) . . . . ?
C3 C2 C10 C11 -3.7(3) . . . . ?
C3 C2 C10 C12 176.28(19) . . . . ?
C3 C4 C5 C6 -0.8(3) . . . . ?
C3 C8 C9 O1 -178.8(2) . . . . ?
C3 C8 C9 C1 1.3(2) . . . . ?
C4 C3 C8 C7 3.0(3) . . . . ?
C4 C3 C8 C9 -176.99(18) . . . . ?
C4 C5 C6 C7 2.1(3) . . . . ?
C5 C6 C7 C8 -0.8(3) . . . . ?
C6 C7 C8 C3 -1.8(3) . . . . ?
C6 C7 C8 C9 178.27(19) . . . . ?
C7 C8 C9 O1 1.2(3) . . . . ?
C7 C8 C9 C1 -178.71(19) . . . . ?
C8 C3 C4 C5 -1.7(3) . . . . ?
C9 C1 C2 C3 5.4(2) . . . . ?
C9 C1 C2 C10 -172.13(19) . . . . ?
C9 C1 C13 C14 0.6(3) . . . . ?
C10 C2 C3 C4 -8.2(3) . . . . ?
C10 C2 C3 C8 172.93(18) . . . . ?
C13 C1 C2 C3 -174.47(18) . . . . ?
C13 C1 C2 C10 8.0(3) . . . . ?
C13 C1 C9 O1 -4.2(3) . . . . ?
C13 C1 C9 C8 175.69(18) . . . . ?
C13 C14 C15 C16 -178.53(17) . . . . ?
C14 S1 C17 C16 1.90(15) . . . . ?
C14 S1 C17 C18 -179.3(2) . . . . ?
C14 C15 C16 S2 -178.67(16) . . . . ?
C14 C15 C16 C17 1.7(2) . . . . ?
C15 C16 C17 S1 -2.4(2) . . . . ?
C15 C16 C17 C18 178.48(17) . . . . ?
C16 S2 C19 C18 -0.99(16) . . . . ?
C16 S2 C19 C20 -179.5(2) . . . . ?
C16 C17 C18 C19 0.5(2) . . . . ?
C16 C17 C18 C22 -178.8(2) . . . . ?
C17 S1 C14 C13 177.14(18) . . . . ?
C17 S1 C14 C15 -0.95(15) . . . . ?
C17 C18 C19 S2 0.5(2) . . . . ?
C17 C18 C19 C20 179.37(17) . . . . ?
C17 C18 C22 C21 -178.0(2) . . . . ?
C17 C18 C22 C47 -58.9(3) . . . . ?
C17 C18 C22 C94 64.3(3) . . . . ?
C18 C19 C20 C21 -1.1(2) . . . . ?
C18 C19 C20 C23 179.7(2) . . . . ?
C18 C22 C47 C48 -49.6(2) . . . . ?
C18 C22 C94 C58 64.9(2) . . . . ?
C19 S2 C16 C15 -178.4(2) . . . . ?
C19 S2 C16 C17 1.24(15) . . . . ?
C19 C18 C22 C21 2.7(2) . . . . ?
C19 C18 C22 C47 121.84(18) . . . . ?
C19 C18 C22 C94 -115.01(18) . . . . ?
C19 C20 C21 C22 2.9(2) . . . . ?
C19 C20 C21 C26 -177.06(18) . . . . ?
C19 C20 C23 C24 176.8(2) . . . . ?
C20 C21 C22 C18 -3.4(2) . . . . ?
C20 C21 C22 C47 -122.73(18) . . . . ?
C20 C21 C22 C94 114.13(18) . . . . ?
C20 C21 C26 C25 0.0(3) . . . . ?
C20 C23 C24 C25 0.3(3) . . . . ?
C20 C23 C24 C27 179.80(18) . . . . ?
C21 C20 C23 C24 -2.3(3) . . . . ?
C21 C22 C47 C48 62.2(2) . . . . ?
C21 C22 C94 C58 -45.8(2) . . . . ?
C22 C18 C19 S2 179.94(14) . . . . ?
C22 C18 C19 C20 -1.2(2) . . . . ?
C22 C21 C26 C25 -179.99(18) . . . . ?
C22 C47 C48 C49 -164.18(19) . . . . ?
C23 C20 C21 C22 -177.79(17) . . . . ?
C23 C20 C21 C26 2.3(3) . . . . ?
C23 C24 C25 C26 1.9(3) . . . . ?
C23 C24 C25 C29 -177.07(18) . . . . ?
C23 C24 C27 C28 176.82(19) . . . . ?
C23 C24 C27 C68 57.5(3) . . . . ?
C23 C24 C27 C79 -65.0(2) . . . . ?
C24 C25 C26 C21 -2.0(3) . . . . ?
C24 C25 C29 S4 175.02(17) . . . . ?
C24 C25 C29 C28 -1.6(2) . . . . ?
C24 C27 C28 C29 2.6(2) . . . . ?
C24 C27 C28 C30 -175.4(2) . . . . ?
C24 C27 C68 C69 56.8(2) . . . . ?
C24 C27 C79 C80 -54.5(2) . . . . ?
C25 C24 C27 C28 -3.6(2) . . . . ?
C25 C24 C27 C68 -122.96(17) . . . . ?
C25 C24 C27 C79 114.53(17) . . . . ?
C26 C21 C22 C18 176.6(2) . . . . ?
C26 C21 C22 C47 57.2(3) . . . . ?
C26 C21 C22 C94 -65.9(3) . . . . ?
C26 C25 C29 S4 -3.8(4) . . . . ?
C26 C25 C29 C28 179.6(2) . . . . ?
C27 C24 C25 C26 -177.69(17) . . . . ?
C27 C24 C25 C29 3.4(2) . . . . ?
C27 C28 C29 S4 -178.21(13) . . . . ?
C27 C28 C29 C25 -0.8(2) . . . . ?
C27 C28 C30 S3 -3.3(4) . . . . ?
C27 C28 C30 C31 176.8(2) . . . . ?
C27 C68 C69 C70 -179.79(17) . . . . ?
C27 C79 C80 C81 -178.97(17) . . . . ?
C28 C27 C68 C69 -55.5(2) . . . . ?
C28 C27 C79 C80 56.6(2) . . . . ?
C28 C30 C31 S4 1.5(2) . . . . ?
C28 C30 C31 C32 -179.51(17) . . . . ?
C29 S4 C31 C30 -1.12(15) . . . . ?
C29 S4 C31 C32 -179.7(2) . . . . ?
C29 C25 C26 C21 176.7(2) . . . . ?
C29 C28 C30 S3 178.67(16) . . . . ?
C29 C28 C30 C31 -1.2(2) . . . . ?
C30 S3 C33 C32 -0.26(15) . . . . ?
C30 S3 C33 C34 177.60(19) . . . . ?
C30 C28 C29 S4 0.3(2) . . . . ?
C30 C28 C29 C25 177.73(16) . . . . ?
C30 C31 C32 C33 -0.8(2) . . . . ?
C31 S4 C29 C25 -176.1(2) . . . . ?
C31 S4 C29 C28 0.46(16) . . . . ?
C31 C32 C33 S3 0.6(2) . . . . ?
C31 C32 C33 C34 -177.44(17) . . . . ?
C32 C33 C34 C35 177.4(2) . . . . ?
C33 S3 C30 C28 179.9(2) . . . . ?
C33 S3 C30 C31 -0.18(15) . . . . ?
C33 C34 C35 C36 3.4(3) . . . . ?
C33 C34 C35 C43 -178.5(2) . . . . ?
C34 C35 C36 O2 -0.3(3) . . . . ?
C34 C35 C36 C37 179.19(18) . . . . ?
C34 C35 C43 C42 179.97(18) . . . . ?
C34 C35 C43 C44 -0.7(3) . . . . ?
C35 C36 C37 C38 -179.4(2) . . . . ?
C35 C36 C37 C42 0.4(2) . . . . ?
C35 C43 C44 C45 2.7(3) . . . . ?
C35 C43 C44 C46 -177.45(19) . . . . ?
C36 C35 C43 C42 -1.7(2) . . . . ?
C36 C35 C43 C44 177.64(18) . . . . ?
C36 C37 C38 C39 -179.6(2) . . . . ?
C36 C37 C42 C41 178.82(19) . . . . ?
C36 C37 C42 C43 -1.5(2) . . . . ?
C37 C38 C39 C40 0.6(4) . . . . ?
C37 C42 C43 C35 2.0(2) . . . . ?
C37 C42 C43 C44 -177.36(18) . . . . ?
C38 C37 C42 C41 -1.4(3) . . . . ?
C38 C37 C42 C43 178.30(19) . . . . ?
C38 C39 C40 C41 -1.1(4) . . . . ?
C39 C40 C41 C42 0.3(4) . . . . ?
C40 C41 C42 C37 0.8(3) . . . . ?
C40 C41 C42 C43 -178.8(2) . . . . ?
C41 C42 C43 C35 -178.4(2) . . . . ?
C41 C42 C43 C44 2.3(3) . . . . ?
C42 C37 C38 C39 0.7(3) . . . . ?
C42 C43 C44 C45 -178.07(18) . . . . ?
C42 C43 C44 C46 1.8(3) . . . . ?
C43 C35 C36 O2 -178.7(2) . . . . ?
C43 C35 C36 C37 0.8(2) . . . . ?
C47 C22 C94 C58 -170.38(16) . . . . ?
C47 C48 C49 C50 -174.6(2) . . . . ?
C48 C49 C50 C51 81.5(3) . . . . ?
C49 C50 C51 C52 179.6(3) . . . . ?
C50 C51 C52 C53 111.5(4) . . . . ?
C50 C51 C52 C57 -66.8(4) . . . . ?
C51 C52 C53 C54 -178.7(4) . . . . ?
C51 C52 C57 C56 178.4(3) . . . . ?
C52 C53 C54 C55 0.8(7) . . . . ?
C53 C52 C57 C56 0.0(5) . . . . ?
C53 C54 C55 C56 -0.9(6) . . . . ?
C54 C55 C56 C57 0.6(5) . . . . ?
C55 C56 C57 C52 -0.2(5) . . . . ?
C57 C52 C53 C54 -0.3(6) . . . . ?
C58 C59 C60 C61 -60.7(3) . . . . ?
C59 C58 C94 C22 -172.62(18) . . . . ?
C59 C60 C61 C62 171.4(2) . . . . ?
C60 C61 C62 C63 92.4(3) . . . . ?
C60 C61 C62 C67 -85.2(3) . . . . ?
C61 C62 C63 C64 -176.4(2) . . . . ?
C61 C62 C67 C66 176.9(2) . . . . ?
C62 C63 C64 C65 -0.6(3) . . . . ?
C63 C62 C67 C66 -0.9(4) . . . . ?
C63 C64 C65 C66 -0.7(4) . . . . ?
C64 C65 C66 C67 1.1(4) . . . . ?
C65 C66 C67 C62 -0.3(4) . . . . ?
C67 C62 C63 C64 1.3(3) . . . . ?
C68 C27 C28 C29 122.60(18) . . . . ?
C68 C27 C28 C30 -55.4(3) . . . . ?
C68 C27 C79 C80 -179.32(16) . . . . ?
C68 C69 C70 C71 175.81(19) . . . . ?
C69 C70 C71 C72 170.8(2) . . . . ?
C70 C71 C72 C73 -67.0(3) . . . . ?
C71 C72 C73 C74 -56.9(3) . . . . ?
C71 C72 C73 C78 123.9(3) . . . . ?
C72 C73 C74 C75 -179.7(2) . . . . ?
C72 C73 C78 C77 178.9(2) . . . . ?
C73 C74 C75 C76 0.9(4) . . . . ?
C74 C73 C78 C77 -0.3(4) . . . . ?
C74 C75 C76 C77 -0.6(4) . . . . ?
C75 C76 C77 C78 -0.2(4) . . . . ?
C76 C77 C78 C73 0.6(4) . . . . ?
C78 C73 C74 C75 -0.5(4) . . . . ?
C79 C27 C28 C29 -115.10(18) . . . . ?
C79 C27 C28 C30 66.9(3) . . . . ?
C79 C27 C68 C69 -179.44(16) . . . . ?
C79 C80 C81 C82 59.6(3) . . . . ?
C80 C81 C82 C83 173.3(2) . . . . ?
C81 C82 C83 C84 178.2(2) . . . . ?
C82 C83 C84 C85 70.3(3) . . . . ?
C82 C83 C84 C89 -108.9(3) . . . . ?
C83 C84 C85 C86 -179.2(2) . . . . ?
C83 C84 C89 C88 179.3(2) . . . . ?
C84 C85 C86 C87 0.1(4) . . . . ?
C85 C84 C89 C88 0.1(3) . . . . ?
C85 C86 C87 C88 -0.3(4) . . . . ?
C86 C87 C88 C89 0.4(4) . . . . ?
C87 C88 C89 C84 -0.3(4) . . . . ?
C89 C84 C85 C86 0.0(3) . . . . ?
C94 C22 C47 C48 -173.63(16) . . . . ?
C94 C58 C59 C60 -160.58(19) . . . . ?
